data_4319308
loop_
_publ_author_name
'Vernon C. Gibson'
'Sergio Mastroianni'
'Andrew J. P. White'
'David J. Williams'

_publ_section_title
;
 Formation and Unexpected Catalytic Reactivity of Organoaluminum
 Boryloxides
;
_journal_name_full 'Inorganic Chemistry'
_journal_page_first 826
_journal_page_last 827
_journal_paper_doi 10.1021/ic000895g
_journal_volume 40
_journal_year 2001
_chemical_compound_source 'synthesis as described'
_chemical_formula_moiety '(C40 H56 Al2 B2 O2)(C6 H14)'
_chemical_formula_sum 'C46 H70 Al2 B2 O2'
_chemical_formula_weight 730.6
_chemical_name_common '[{(mes)2BOAlMe2}2].(hexane)'
_chemical_name_systematic
;
 ?
;
_space_group_IT_number 61
_symmetry_cell_setting orthorhombic
_symmetry_Int_Tables_number 61
_symmetry_space_group_name_Hall '-P 2ac 2ab'
_symmetry_space_group_name_H-M 'P b c a'
_atom_sites_solution_hydrogens geom
_atom_sites_solution_primary direct
_atom_sites_solution_secondary difmap
_audit_conform_dict_location ftp://ftp.iucr.org/cifdics/cif_core.dic
_audit_conform_dict_name cif_core.dic
_audit_conform_dict_version 2.1
_audit_creation_date 2000-06-09T12:12:35-00:00
_audit_creation_method 'WinGX routine CIF_UPDATE'
_cell_angle_alpha 90
_cell_angle_beta 90
_cell_angle_gamma 90
_cell_formula_units_Z 8
_cell_length_a 16.6105(2)
_cell_length_b 32.4635(6)
_cell_length_c 17.2057(3)
_cell_measurement_reflns_used 46568
_cell_measurement_temperature 173(2)
_cell_measurement_theta_max 25.028
_cell_measurement_theta_min 3.705
_cell_measurement_wavelength 0.71073
_cell_volume 9277.9(3)
_computing_cell_refinement 'HKL Scalepack (Otwinowski & Minor 1997)'
_computing_data_reduction 'HKL Denzo and Scalepack (Otwinowski & Minor 1997)'
_computing_molecular_graphics 'Ortep-3 for Windows (Farrugia, 1997)'
_computing_publication_material 'WinGX publication routines (Farrugia, 1999)'
_computing_structure_refinement 'SHELXL-97 (Sheldrick, 1997)'
_computing_structure_solution 'SHELXS-97 (Sheldrick, 1997)'
_diffrn_ambient_temperature 173(2)
_diffrn_measured_fraction_theta_full 0.993
_diffrn_measured_fraction_theta_max 0.993
_diffrn_measurement_device KappaCCD
_diffrn_measurement_method CCD
_diffrn_radiation_monochromator graphite
_diffrn_radiation_probe x-ray
_diffrn_radiation_type MoK\a
_diffrn_radiation_wavelength 0.71073
_diffrn_reflns_av_R_equivalents 0.1012
_diffrn_reflns_av_unetI/netI 0.0588
_diffrn_reflns_limit_h_max 19
_diffrn_reflns_limit_h_min -19
_diffrn_reflns_limit_k_max 28
_diffrn_reflns_limit_k_min -38
_diffrn_reflns_limit_l_max 20
_diffrn_reflns_limit_l_min -15
_diffrn_reflns_number 38237
_diffrn_reflns_theta_full 25.03
_diffrn_reflns_theta_max 25.03
_diffrn_reflns_theta_min 3.77
_exptl_absorpt_coefficient_mu 0.096
_exptl_absorpt_correction_T_max 0.9628
_exptl_absorpt_correction_T_min 0.9628
_exptl_crystal_colour colourless
_exptl_crystal_density_diffrn 1.046
_exptl_crystal_density_method 'not measured'
_exptl_crystal_description prism
_exptl_crystal_F_000 3184
_exptl_crystal_size_max 0.4
_exptl_crystal_size_mid 0.4
_exptl_crystal_size_min 0.4
_refine_diff_density_max 0.331
_refine_diff_density_min -0.348
_refine_diff_density_rms 0.052
_refine_ls_extinction_method none
_refine_ls_goodness_of_fit_ref 1.023
_refine_ls_hydrogen_treatment mixed
_refine_ls_matrix_type full
_refine_ls_number_parameters 487
_refine_ls_number_reflns 8152
_refine_ls_number_restraints 0
_refine_ls_restrained_S_all 1.023
_refine_ls_R_factor_all 0.0846
_refine_ls_R_factor_gt 0.06
_refine_ls_shift/su_max 0.002
_refine_ls_shift/su_mean 0
_refine_ls_structure_factor_coef Fsqd
_refine_ls_weighting_details 'calc w=1/[\s^2^(Fo^2^)+(0.0840P)^2^+5.0513P] where P=(Fo^2^+2Fc^2^)/3'
_refine_ls_weighting_scheme calc
_refine_ls_wR_factor_gt 0.157
_refine_ls_wR_factor_ref 0.1727
_reflns_number_gt 6051
_reflns_number_total 8152
_reflns_threshold_expression >2sigma(I)
_cod_data_source_file ic000895g_1.cif
_cod_data_source_block jun1100
_cod_original_sg_symbol_Hall '-P 2bc 2ac'
_cod_database_code 4319308

loop_
_symmetry_equiv_pos_as_xyz
'x, y, z'
'-x+1/2, -y, z+1/2'
'x+1/2, -y+1/2, -z'
'-x, y+1/2, -z+1/2'
'-x, -y, -z'
'x-1/2, y, -z-1/2'
'-x-1/2, y-1/2, z'
'x, -y-1/2, z-1/2'

loop_
_atom_site_label
_atom_site_type_symbol
_atom_site_fract_x
_atom_site_fract_y
_atom_site_fract_z
_atom_site_U_iso_or_equiv
_atom_site_adp_type
_atom_site_occupancy
_atom_site_symmetry_multiplicity
_atom_site_calc_flag
_atom_site_refinement_flags
_atom_site_disorder_assembly
_atom_site_disorder_group
Al1 Al 0.28136(4) 0.45976(2) 0.05645(4) 0.03423(19) Uani 1 1 d . . .
Al2 Al 0.30568(5) 0.46011(2) 0.22134(4) 0.0427(2) Uani 1 1 d . . .
O1 O 0.30092(9) 0.42240(5) 0.13828(9) 0.0337(4) Uani 1 1 d . . .
O2 O 0.28119(9) 0.49654(5) 0.14022(9) 0.0329(4) Uani 1 1 d . . .
C1 C 0.34683(13) 0.36100(7) 0.05950(14) 0.0347(5) Uani 1 1 d . . .
C2 C 0.42578(14) 0.37038(7) 0.03472(15) 0.0420(6) Uani 1 1 d . . .
C3 C 0.45482(17) 0.35423(8) -0.03482(17) 0.0523(7) Uani 1 1 d . . .
H3 H 0.5086 0.3603 -0.0498 0.063 Uiso 1 1 calc R . .
C4 C 0.40868(19) 0.32974(8) -0.08289(17) 0.0554(7) Uani 1 1 d . . .
C5 C 0.33136(18) 0.32045(8) -0.05820(16) 0.0510(7) Uani 1 1 d . . .
H5 H 0.2986 0.3034 -0.0901 0.061 Uiso 1 1 calc R . .
C6 C 0.29977(15) 0.33503(7) 0.01142(15) 0.0402(6) Uani 1 1 d . . .
C7 C 0.48217(14) 0.39621(9) 0.08301(18) 0.0512(7) Uani 1 1 d . . .
H7A H 0.5029 0.419 0.0515 0.077 Uiso 1 1 calc R . .
H7B H 0.5271 0.3792 0.101 0.077 Uiso 1 1 calc R . .
H7C H 0.4531 0.4073 0.128 0.077 Uiso 1 1 calc R . .
C8 C 0.4410(3) 0.31328(11) -0.1589(2) 0.0844(11) Uani 1 1 d . . .
H8A H 0.4501 0.2835 -0.1544 0.127 Uiso 1 1 calc R . .
H8B H 0.4919 0.327 -0.1713 0.127 Uiso 1 1 calc R . .
H8C H 0.402 0.3186 -0.2004 0.127 Uiso 1 1 calc R . .
C9 C 0.21501(15) 0.32355(9) 0.03343(18) 0.0541(7) Uani 1 1 d . . .
H9A H 0.1951 0.3023 -0.0021 0.081 Uiso 1 1 calc R . .
H9B H 0.1804 0.3479 0.03 0.081 Uiso 1 1 calc R . .
H9C H 0.2143 0.3129 0.0868 0.081 Uiso 1 1 calc R . .
C10 C 0.28286(13) 0.35456(7) 0.21004(14) 0.0336(5) Uani 1 1 d . . .
C11 C 0.33650(13) 0.32907(7) 0.25227(14) 0.0361(5) Uani 1 1 d . . .
C12 C 0.30958(15) 0.30682(8) 0.31547(15) 0.0441(6) Uani 1 1 d . . .
H12 H 0.3469 0.2903 0.3433 0.053 Uiso 1 1 calc R . .
C13 C 0.22997(16) 0.30774(8) 0.33982(15) 0.0450(6) Uani 1 1 d . . .
C14 C 0.17748(15) 0.33235(8) 0.29842(15) 0.0436(6) Uani 1 1 d . . .
H14 H 0.1226 0.3333 0.3138 0.052 Uiso 1 1 calc R . .
C15 C 0.20190(13) 0.35565(7) 0.23527(15) 0.0376(6) Uani 1 1 d . . .
C16 C 0.42454(14) 0.32626(9) 0.22956(16) 0.0482(7) Uani 1 1 d . . .
H16A H 0.4511 0.3052 0.2613 0.072 Uiso 1 1 calc R . .
H16B H 0.4506 0.3529 0.2382 0.072 Uiso 1 1 calc R . .
H16C H 0.4288 0.3188 0.1745 0.072 Uiso 1 1 calc R . .
C17 C 0.2000(2) 0.28250(10) 0.40776(19) 0.0672(9) Uani 1 1 d . . .
H17A H 0.1684 0.2591 0.3884 0.101 Uiso 1 1 calc R . .
H17B H 0.1661 0.2997 0.4412 0.101 Uiso 1 1 calc R . .
H17C H 0.246 0.2722 0.4377 0.101 Uiso 1 1 calc R . .
C18 C 0.13675(14) 0.37928(9) 0.19260(17) 0.0531(7) Uani 1 1 d . . .
H18A H 0.1055 0.3955 0.2299 0.08 Uiso 1 1 calc R . .
H18B H 0.1011 0.3598 0.1659 0.08 Uiso 1 1 calc R . .
H18C H 0.1616 0.3977 0.1544 0.08 Uiso 1 1 calc R . .
C19 C 0.31420(13) 0.56539(7) 0.20380(13) 0.0316(5) Uani 1 1 d . . .
C20 C 0.27180(14) 0.58857(7) 0.26064(14) 0.0369(5) Uani 1 1 d . . .
C21 C 0.31407(16) 0.61329(8) 0.31222(15) 0.0444(6) Uani 1 1 d . . .
H21 H 0.2849 0.6284 0.3503 0.053 Uiso 1 1 calc R . .
C22 C 0.39731(16) 0.61679(8) 0.31032(15) 0.0454(6) Uani 1 1 d . . .
C23 C 0.43830(14) 0.59392(8) 0.25514(15) 0.0425(6) Uani 1 1 d . . .
H23 H 0.4953 0.5958 0.253 0.051 Uiso 1 1 calc R . .
C24 C 0.39885(13) 0.56827(7) 0.20270(14) 0.0352(5) Uani 1 1 d . . .
C25 C 0.18168(15) 0.58651(9) 0.26703(17) 0.0521(7) Uani 1 1 d . . .
H25A H 0.1574 0.596 0.2183 0.078 Uiso 1 1 calc R . .
H25B H 0.1637 0.6042 0.3098 0.078 Uiso 1 1 calc R . .
H25C H 0.1652 0.558 0.2771 0.078 Uiso 1 1 calc R . .
C26 C 0.4414(2) 0.64495(10) 0.36558(18) 0.0678(9) Uani 1 1 d . . .
H26A H 0.4992 0.6439 0.3546 0.102 Uiso 1 1 calc R . .
H26B H 0.4316 0.636 0.4192 0.102 Uiso 1 1 calc R . .
H26C H 0.422 0.6732 0.3588 0.102 Uiso 1 1 calc R . .
C27 C 0.45036(14) 0.54623(8) 0.14321(16) 0.0451(6) Uani 1 1 d . . .
H27A H 0.4941 0.5316 0.1697 0.068 Uiso 1 1 calc R . .
H27B H 0.4731 0.5664 0.1069 0.068 Uiso 1 1 calc R . .
H27C H 0.4172 0.5264 0.1145 0.068 Uiso 1 1 calc R . .
C28 C 0.20484(12) 0.55741(7) 0.08256(13) 0.0310(5) Uani 1 1 d . . .
C29 C 0.22900(13) 0.58774(7) 0.02862(14) 0.0350(5) Uani 1 1 d . . .
C30 C 0.17282(14) 0.60524(8) -0.02162(15) 0.0404(6) Uani 1 1 d . . .
H30 H 0.1902 0.6252 -0.0583 0.048 Uiso 1 1 calc R . .
C31 C 0.09246(14) 0.59428(8) -0.01953(14) 0.0416(6) Uani 1 1 d . . .
C32 C 0.06867(14) 0.56447(8) 0.03298(15) 0.0431(6) Uani 1 1 d . . .
H32 H 0.0137 0.5565 0.0345 0.052 Uiso 1 1 calc R . .
C33 C 0.12265(13) 0.54577(7) 0.08358(14) 0.0366(5) Uani 1 1 d . . .
C34 C 0.31561(14) 0.60126(8) 0.02200(17) 0.0493(7) Uani 1 1 d . . .
H34A H 0.3211 0.6208 -0.0211 0.074 Uiso 1 1 calc R . .
H34B H 0.3498 0.5772 0.0124 0.074 Uiso 1 1 calc R . .
H34C H 0.3322 0.6146 0.0705 0.074 Uiso 1 1 calc R . .
C35 C 0.03186(17) 0.61448(10) -0.07299(17) 0.0581(8) Uani 1 1 d . . .
H35A H 0.0599 0.6331 -0.1088 0.087 Uiso 1 1 calc R . .
H35B H -0.007 0.6302 -0.042 0.087 Uiso 1 1 calc R . .
H35C H 0.0035 0.5932 -0.1028 0.087 Uiso 1 1 calc R . .
C36 C 0.08908(14) 0.51439(8) 0.14023(16) 0.0476(7) Uani 1 1 d . . .
H36A H 0.0548 0.4948 0.1122 0.071 Uiso 1 1 calc R . .
H36B H 0.0572 0.5285 0.18 0.071 Uiso 1 1 calc R . .
H36C H 0.1336 0.4995 0.165 0.071 Uiso 1 1 calc R . .
C37 C 0.37020(16) 0.47321(8) -0.01224(15) 0.0479(6) Uani 1 1 d . . .
H37A H 0.4198 0.4758 0.0182 0.072 Uiso 1 1 calc R . .
H37B H 0.359 0.4993 -0.0387 0.072 Uiso 1 1 calc R . .
H37C H 0.3767 0.4513 -0.0509 0.072 Uiso 1 1 calc R . .
C38 C 0.17932(16) 0.44720(9) 0.00684(16) 0.0504(7) Uani 1 1 d . . .
H38A H 0.1612 0.4711 -0.0232 0.076 Uiso 1 1 calc R . .
H38B H 0.1391 0.4406 0.0466 0.076 Uiso 1 1 calc R . .
H38C H 0.1861 0.4236 -0.028 0.076 Uiso 1 1 calc R . .
C39 C 0.4152(2) 0.46018(10) 0.2611(2) 0.0759(11) Uani 1 1 d . . .
H39A H 0.4225 0.4837 0.2962 0.114 Uiso 1 1 calc R . .
H39B H 0.4531 0.4624 0.2177 0.114 Uiso 1 1 calc R . .
H39C H 0.4252 0.4345 0.2895 0.114 Uiso 1 1 calc R . .
C40 C 0.2206(2) 0.46046(10) 0.29876(18) 0.0732(10) Uani 1 1 d . . .
H40A H 0.1682 0.4591 0.2728 0.11 Uiso 1 1 calc R . .
H40B H 0.2239 0.4859 0.3294 0.11 Uiso 1 1 calc R . .
H40C H 0.2268 0.4366 0.3332 0.11 Uiso 1 1 calc R . .
C41 C 0.5095(4) 0.23323(18) -0.0126(4) 0.147(2) Uani 1 1 d . . .
H41A H 0.4769 0.236 -0.0597 0.221 Uiso 1 1 calc R . .
H41B H 0.529 0.2048 -0.0081 0.221 Uiso 1 1 calc R . .
H41C H 0.5555 0.2521 -0.0153 0.221 Uiso 1 1 calc R . .
C42 C 0.4613(4) 0.24314(14) 0.0542(3) 0.1114(16) Uani 1 1 d . . .
H42A H 0.4945 0.2407 0.1017 0.134 Uiso 1 1 calc R . .
H42B H 0.4427 0.272 0.0501 0.134 Uiso 1 1 calc R . .
C43 C 0.3932(3) 0.21660(14) 0.0605(3) 0.1145(18) Uani 1 1 d . . .
H43A H 0.4121 0.188 0.068 0.137 Uiso 1 1 calc R . .
H43B H 0.3624 0.2175 0.0113 0.137 Uiso 1 1 calc R . .
C44 C 0.3383(4) 0.22790(14) 0.1263(3) 0.1158(18) Uani 1 1 d . . .
H44A H 0.3187 0.2563 0.1173 0.139 Uiso 1 1 calc R . .
H44B H 0.3704 0.2283 0.1747 0.139 Uiso 1 1 calc R . .
C45 C 0.2656(4) 0.20024(19) 0.1392(4) 0.143(2) Uani 1 1 d . . .
H45A H 0.2857 0.1726 0.1541 0.172 Uiso 1 1 calc R . .
H45B H 0.2376 0.1972 0.0888 0.172 Uiso 1 1 calc R . .
C46 C 0.2000(6) 0.2140(2) 0.2026(4) 0.196(4) Uani 1 1 d . . .
H46A H 0.186 0.243 0.1947 0.294 Uiso 1 1 calc R . .
H46B H 0.2223 0.2103 0.2549 0.294 Uiso 1 1 calc R . .
H46C H 0.1516 0.197 0.197 0.294 Uiso 1 1 calc R . .
B1 B 0.31068(14) 0.38010(8) 0.13661(16) 0.0332(6) Uani 1 1 d . . .
B2 B 0.26713(14) 0.53857(8) 0.14196(15) 0.0303(6) Uani 1 1 d . . .

loop_
_atom_site_aniso_label
_atom_site_aniso_U_11
_atom_site_aniso_U_22
_atom_site_aniso_U_33
_atom_site_aniso_U_23
_atom_site_aniso_U_13
_atom_site_aniso_U_12
Al1 0.0379(4) 0.0320(4) 0.0328(4) -0.0002(3) -0.0029(3) 0.0001(3)
Al2 0.0597(5) 0.0349(4) 0.0336(4) 0.0014(3) -0.0074(3) 0.0029(3)
O1 0.0336(8) 0.0297(8) 0.0378(9) 0.0012(7) -0.0014(7) 0.0006(6)
O2 0.0353(8) 0.0298(8) 0.0334(9) -0.0001(6) -0.0013(7) 0.0014(7)
C1 0.0346(12) 0.0276(12) 0.0420(13) 0.0050(10) -0.0034(10) 0.0040(9)
C2 0.0391(13) 0.0353(13) 0.0515(15) 0.0065(11) 0.0034(11) 0.0042(11)
C3 0.0511(16) 0.0451(15) 0.0606(18) 0.0075(14) 0.0171(14) 0.0080(12)
C4 0.077(2) 0.0384(15) 0.0511(17) 0.0034(13) 0.0143(15) 0.0108(14)
C5 0.0696(18) 0.0354(14) 0.0479(16) -0.0017(12) -0.0068(14) 0.0038(13)
C6 0.0475(14) 0.0298(12) 0.0433(14) 0.0021(11) -0.0053(11) 0.0016(11)
C7 0.0318(13) 0.0552(17) 0.0665(19) 0.0045(14) 0.0038(12) -0.0018(12)
C8 0.121(3) 0.068(2) 0.064(2) -0.0100(18) 0.029(2) 0.008(2)
C9 0.0470(15) 0.0511(16) 0.0642(18) -0.0099(14) -0.0125(13) -0.0084(13)
C10 0.0314(12) 0.0289(12) 0.0405(13) -0.0019(10) -0.0040(10) -0.0012(9)
C11 0.0357(12) 0.0306(12) 0.0418(13) -0.0010(11) -0.0081(11) 0.0020(10)
C12 0.0499(14) 0.0363(14) 0.0461(15) 0.0055(12) -0.0114(12) 0.0059(11)
C13 0.0535(15) 0.0389(14) 0.0426(15) 0.0048(12) -0.0002(12) -0.0037(12)
C14 0.0387(13) 0.0441(14) 0.0479(15) 0.0040(12) 0.0025(11) -0.0011(11)
C15 0.0315(12) 0.0373(13) 0.0439(14) 0.0039(11) -0.0018(10) 0.0014(10)
C16 0.0351(13) 0.0549(16) 0.0545(17) 0.0047(13) -0.0066(12) 0.0109(12)
C17 0.076(2) 0.068(2) 0.0573(19) 0.0232(16) 0.0069(16) -0.0014(16)
C18 0.0303(12) 0.0680(19) 0.0609(17) 0.0193(15) 0.0005(12) 0.0078(12)
C19 0.0335(12) 0.0270(11) 0.0343(12) 0.0029(9) 0.0013(9) -0.0001(9)
C20 0.0384(12) 0.0343(13) 0.0379(13) 0.0009(10) 0.0012(10) 0.0041(10)
C21 0.0555(15) 0.0389(14) 0.0387(14) -0.0050(11) 0.0020(12) 0.0061(12)
C22 0.0535(15) 0.0379(14) 0.0448(15) -0.0014(12) -0.0123(12) -0.0020(12)
C23 0.0347(12) 0.0454(15) 0.0472(15) 0.0025(12) -0.0069(11) -0.0043(11)
C24 0.0329(12) 0.0318(12) 0.0409(13) 0.0036(10) -0.0023(10) 0.0011(10)
C25 0.0425(14) 0.0624(18) 0.0515(17) -0.0139(14) 0.0123(12) 0.0069(13)
C26 0.078(2) 0.062(2) 0.063(2) -0.0157(16) -0.0212(17) -0.0084(16)
C27 0.0299(12) 0.0505(16) 0.0550(16) -0.0043(12) 0.0030(11) 0.0051(11)
C28 0.0282(11) 0.0302(11) 0.0345(12) -0.0018(10) 0.0031(9) 0.0004(9)
C29 0.0304(12) 0.0361(13) 0.0384(13) 0.0005(10) 0.0026(10) 0.0018(10)
C30 0.0413(13) 0.0406(14) 0.0392(14) 0.0048(11) 0.0034(11) 0.0048(11)
C31 0.0393(13) 0.0492(15) 0.0362(13) -0.0048(11) -0.0058(11) 0.0097(11)
C32 0.0282(12) 0.0504(15) 0.0507(15) -0.0039(13) -0.0020(11) -0.0010(11)
C33 0.0295(12) 0.0371(13) 0.0433(14) -0.0022(11) 0.0013(10) 0.0004(10)
C34 0.0361(13) 0.0520(16) 0.0599(17) 0.0198(13) 0.0031(12) -0.0046(12)
C35 0.0491(15) 0.074(2) 0.0517(17) 0.0022(15) -0.0128(13) 0.0184(14)
C36 0.0307(12) 0.0502(16) 0.0620(18) 0.0099(13) 0.0062(12) -0.0058(11)
C37 0.0583(16) 0.0478(15) 0.0376(14) 0.0015(12) 0.0076(12) 0.0013(13)
C38 0.0551(16) 0.0475(15) 0.0485(16) -0.0033(13) -0.0151(13) -0.0009(13)
C39 0.096(3) 0.0538(19) 0.078(2) 0.0042(17) -0.053(2) -0.0020(17)
C40 0.115(3) 0.060(2) 0.0444(17) 0.0056(15) 0.0224(18) 0.0115(18)
C41 0.138(5) 0.117(4) 0.187(7) 0.001(4) -0.048(5) 0.016(4)
C42 0.153(5) 0.075(3) 0.106(4) 0.002(3) -0.033(3) 0.018(3)
C43 0.109(3) 0.080(3) 0.155(5) -0.010(3) -0.068(3) 0.010(3)
C44 0.193(6) 0.065(3) 0.089(3) -0.001(2) -0.029(4) 0.012(3)
C45 0.185(6) 0.116(4) 0.129(5) -0.006(4) -0.069(4) -0.013(4)
C46 0.377(12) 0.114(5) 0.096(4) 0.013(4) 0.013(6) -0.011(6)
B1 0.0227(12) 0.0314(14) 0.0457(16) 0.0011(11) -0.0081(11) -0.0004(10)
B2 0.0253(12) 0.0312(13) 0.0342(14) 0.0029(11) 0.0081(10) 0.0004(10)

loop_
_atom_type_symbol
_atom_type_description
_atom_type_scat_dispersion_real
_atom_type_scat_dispersion_imag
_atom_type_scat_source
C C 0.0033 0.0016 'International Tables Vol C Tables 4.2.6.8 and 6.1.1.4'
H H 0 0 'International Tables Vol C Tables 4.2.6.8 and 6.1.1.4'
Al Al 0.0645 0.0514 'International Tables Vol C Tables 4.2.6.8 and 6.1.1.4'
B B 0.0013 0.0007 'International Tables Vol C Tables 4.2.6.8 and 6.1.1.4'
O O 0.0106 0.006 'International Tables Vol C Tables 4.2.6.8 and 6.1.1.4'

loop_
_geom_angle_atom_site_label_1
_geom_angle_atom_site_label_2
_geom_angle_atom_site_label_3
_geom_angle
_geom_angle_site_symmetry_1
_geom_angle_site_symmetry_3
_geom_angle_publ_flag
O2 Al1 O1 80.54(7) . . ?
O2 Al1 C37 109.07(10) . . ?
O1 Al1 C37 117.93(10) . . ?
O2 Al1 C38 118.11(10) . . ?
O1 Al1 C38 110.09(10) . . ?
C37 Al1 C38 116.33(12) . . ?
O2 Al1 Al2 40.12(5) . . ?
O1 Al1 Al2 40.48(5) . . ?
C37 Al1 Al2 119.67(9) . . ?
C38 Al1 Al2 124.00(9) . . ?
O2 Al2 O1 80.56(7) . . ?
O2 Al2 C40 110.44(12) . . ?
O1 Al2 C40 119.59(12) . . ?
O2 Al2 C39 117.68(12) . . ?
O1 Al2 C39 107.88(12) . . ?
C40 Al2 C39 116.08(17) . . ?
O2 Al2 Al1 40.06(5) . . ?
O1 Al2 Al1 40.56(5) . . ?
C40 Al2 Al1 125.21(12) . . ?
C39 Al2 Al1 118.71(12) . . ?
B1 O1 Al2 131.01(15) . . ?
B1 O1 Al1 130.02(15) . . ?
Al2 O1 Al1 98.96(7) . . ?
B2 O2 Al1 130.21(15) . . ?
B2 O2 Al2 129.97(15) . . ?
Al1 O2 Al2 99.82(7) . . ?
C2 C1 C6 117.7(2) . . ?
C2 C1 B1 121.4(2) . . ?
C6 C1 B1 120.9(2) . . ?
C3 C2 C1 120.0(2) . . ?
C3 C2 C7 117.9(2) . . ?
C1 C2 C7 122.1(2) . . ?
C4 C3 C2 122.7(3) . . ?
C3 C4 C5 117.1(3) . . ?
C3 C4 C8 121.7(3) . . ?
C5 C4 C8 121.2(3) . . ?
C4 C5 C6 122.7(3) . . ?
C5 C6 C1 119.8(2) . . ?
C5 C6 C9 119.0(2) . . ?
C1 C6 C9 121.1(2) . . ?
C15 C10 C11 117.1(2) . . ?
C15 C10 B1 120.7(2) . . ?
C11 C10 B1 122.2(2) . . ?
C12 C11 C10 120.4(2) . . ?
C12 C11 C16 118.9(2) . . ?
C10 C11 C16 120.6(2) . . ?
C11 C12 C13 122.4(2) . . ?
C14 C13 C12 117.3(2) . . ?
C14 C13 C17 120.3(2) . . ?
C12 C13 C17 122.4(2) . . ?
C13 C14 C15 122.4(2) . . ?
C14 C15 C10 120.4(2) . . ?
C14 C15 C18 116.6(2) . . ?
C10 C15 C18 122.9(2) . . ?
C24 C19 C20 118.0(2) . . ?
C24 C19 B2 121.4(2) . . ?
C20 C19 B2 120.63(19) . . ?
C21 C20 C19 119.7(2) . . ?
C21 C20 C25 118.9(2) . . ?
C19 C20 C25 121.4(2) . . ?
C20 C21 C22 122.4(2) . . ?
C23 C22 C21 117.5(2) . . ?
C23 C22 C26 121.2(2) . . ?
C21 C22 C26 121.2(3) . . ?
C22 C23 C24 122.3(2) . . ?
C23 C24 C19 120.0(2) . . ?
C23 C24 C27 117.1(2) . . ?
C19 C24 C27 122.8(2) . . ?
C29 C28 C33 117.9(2) . . ?
C29 C28 B2 120.65(19) . . ?
C33 C28 B2 121.4(2) . . ?
C30 C29 C28 120.1(2) . . ?
C30 C29 C34 118.3(2) . . ?
C28 C29 C34 121.6(2) . . ?
C31 C30 C29 121.7(2) . . ?
C32 C31 C30 118.3(2) . . ?
C32 C31 C35 120.7(2) . . ?
C30 C31 C35 121.0(2) . . ?
C31 C32 C33 122.1(2) . . ?
C32 C33 C28 119.9(2) . . ?
C32 C33 C36 117.3(2) . . ?
C28 C33 C36 122.8(2) . . ?
C43 C42 C41 111.6(5) . . ?
C42 C43 C44 113.1(5) . . ?
C43 C44 C45 116.7(5) . . ?
C44 C45 C46 118.3(5) . . ?
O1 B1 C10 118.0(2) . . ?
O1 B1 C1 116.8(2) . . ?
C10 B1 C1 125.1(2) . . ?
O2 B2 C28 118.6(2) . . ?
O2 B2 C19 118.3(2) . . ?
C28 B2 C19 123.1(2) . . ?

loop_
_geom_bond_atom_site_label_1
_geom_bond_atom_site_label_2
_geom_bond_distance
_geom_bond_site_symmetry_2
_geom_bond_publ_flag
Al1 O2 1.8717(16) . ?
Al1 O1 1.8865(16) . ?
Al1 C37 1.940(3) . ?
Al1 C38 1.941(3) . ?
Al1 Al2 2.8658(10) . ?
Al2 O2 1.8742(16) . ?
Al2 O1 1.8835(17) . ?
Al2 C40 1.942(3) . ?
Al2 C39 1.944(3) . ?
O1 B1 1.383(3) . ?
O2 B2 1.385(3) . ?
C1 C2 1.412(3) . ?
C1 C6 1.416(3) . ?
C1 B1 1.583(4) . ?
C2 C3 1.392(4) . ?
C2 C7 1.507(4) . ?
C3 C4 1.380(4) . ?
C4 C5 1.386(4) . ?
C4 C8 1.512(4) . ?
C5 C6 1.391(4) . ?
C6 C9 1.505(3) . ?
C10 C15 1.414(3) . ?
C10 C11 1.416(3) . ?
C10 B1 1.580(4) . ?
C11 C12 1.380(3) . ?
C11 C16 1.516(3) . ?
C12 C13 1.387(4) . ?
C13 C14 1.381(4) . ?
C13 C17 1.512(4) . ?
C14 C15 1.385(3) . ?
C15 C18 1.516(3) . ?
C19 C24 1.409(3) . ?
C19 C20 1.421(3) . ?
C19 B2 1.582(3) . ?
C20 C21 1.387(3) . ?
C20 C25 1.502(3) . ?
C21 C22 1.388(4) . ?
C22 C23 1.384(4) . ?
C22 C26 1.508(4) . ?
C23 C24 1.392(3) . ?
C24 C27 1.514(3) . ?
C28 C29 1.411(3) . ?
C28 C33 1.417(3) . ?
C28 B2 1.578(3) . ?
C29 C30 1.393(3) . ?
C29 C34 1.508(3) . ?
C30 C31 1.382(3) . ?
C31 C32 1.382(4) . ?
C31 C35 1.513(3) . ?
C32 C33 1.389(3) . ?
C33 C36 1.516(3) . ?
C41 C42 1.437(7) . ?
C42 C43 1.426(7) . ?
C43 C44 1.498(7) . ?
C44 C45 1.521(8) . ?
C45 C46 1.605(9) . ?
